data_7204731
loop_
_publ_author_name
'Kalle I. N\"attinen'
'Kari Rissanen'

_publ_section_title
;
 Chloride--hydrogen interactions of picolinic, nicotinic and
 isonicotinic acid chloride hydrochlorides in the crystalline state
;
_journal_issue 57
_journal_name_full CrystEngComm
_journal_page_first 326
_journal_page_last 330
_journal_paper_doi 10.1039/b307875b
_journal_volume 5
_journal_year 2003
_chemical_formula_sum 'C6 H5 Cl2 N O'
_chemical_formula_weight 178.01
_chemical_name_common '4-Chlorocarboxypyridinium Chloride'
_chemical_name_systematic '4-Chlorocarboxypyridinium Chloride'
_space_group_IT_number 14
_symmetry_cell_setting monoclinic
_symmetry_Int_Tables_number 14
_symmetry_space_group_name_Hall '-P 2yn'
_symmetry_space_group_name_H-M 'P 1 21/n 1'
_atom_sites_solution_hydrogens geom
_atom_sites_solution_primary direct
_atom_sites_solution_secondary difmap
_audit_creation_method SHELXL-97
_cell_angle_alpha 90.000
_cell_angle_beta 97.060(1)
_cell_angle_gamma 90.000
_cell_formula_units_Z 4
_cell_length_a 7.223(3)
_cell_length_b 4.962(2)
_cell_length_c 20.324(9)
_cell_measurement_reflns_used 1417
_cell_measurement_temperature 173(2)
_cell_measurement_theta_max 25
_cell_measurement_theta_min 7
_cell_volume 722.9(5)
_computing_cell_refinement DENZO-SMN
_computing_data_collection Collect
_computing_data_reduction DENZO-SMN
_computing_molecular_graphics Platon
_computing_publication_material 'SHELXL-97 (Sheldrick, 1997)'
_computing_structure_refinement 'SHELXL-97 (Sheldrick, 1997)'
_computing_structure_solution 'SHELXS-97 (Sheldrick, 1990)'
_diffrn_ambient_temperature 173(2)
_diffrn_measured_fraction_theta_full 0.988
_diffrn_measured_fraction_theta_max 0.988
_diffrn_measurement_device_type 'Nonius KappaCCD'
_diffrn_measurement_method 'Rotation in phi and omega, 1 deg.'
_diffrn_radiation_monochromator graphite
_diffrn_radiation_source 'fine-focus sealed tube'
_diffrn_radiation_type MoK\a
_diffrn_radiation_wavelength 0.71069
_diffrn_reflns_av_R_equivalents 0.0173
_diffrn_reflns_av_sigmaI/netI 0.0329
_diffrn_reflns_limit_h_max 8
_diffrn_reflns_limit_h_min -8
_diffrn_reflns_limit_k_max 5
_diffrn_reflns_limit_k_min -5
_diffrn_reflns_limit_l_max 24
_diffrn_reflns_limit_l_min -24
_diffrn_reflns_number 2357
_diffrn_reflns_theta_full 25.69
_diffrn_reflns_theta_max 25.69
_diffrn_reflns_theta_min 3.13
_exptl_absorpt_coefficient_mu 0.819
_exptl_absorpt_correction_type none
_exptl_crystal_colour Colorless
_exptl_crystal_density_diffrn 1.636
_exptl_crystal_density_meas ?
_exptl_crystal_density_method 'not measured'
_exptl_crystal_description Prisms
_exptl_crystal_F_000 360
_exptl_crystal_size_max 0.30
_exptl_crystal_size_mid 0.25
_exptl_crystal_size_min 0.15
_refine_diff_density_max 0.216
_refine_diff_density_min -0.274
_refine_diff_density_rms 0.051
_refine_ls_extinction_method none
_refine_ls_goodness_of_fit_ref 1.064
_refine_ls_hydrogen_treatment riding
_refine_ls_matrix_type full
_refine_ls_number_parameters 91
_refine_ls_number_reflns 1346
_refine_ls_number_restraints 0
_refine_ls_restrained_S_all 1.064
_refine_ls_R_factor_all 0.0342
_refine_ls_R_factor_gt 0.0283
_refine_ls_shift/su_max 0.001
_refine_ls_shift/su_mean 0.000
_refine_ls_structure_factor_coef Fsqd
_refine_ls_weighting_details 'calc w=1/[\s^2^(Fo^2^)+(0.0243P)^2^+0.5719P] where P=(Fo^2^+2Fc^2^)/3'
_refine_ls_weighting_scheme calc
_refine_ls_wR_factor_gt 0.0696
_refine_ls_wR_factor_ref 0.0730
_reflns_number_gt 1191
_reflns_number_total 1346
_reflns_threshold_expression >2sigma(I)
_cod_data_source_file b307875b.txt
_cod_data_source_block 1c
_cod_depositor_comments
;
The following automatic conversions were performed:
'_symmetry_cell_setting' value 'Monoclinic' changed to 'monoclinic'
according to '/home/saulius/struct/CIF-dictionaries/cif_core.dic'
dictionary named 'cif_core.dic' version 2.4.1 from 2010-06-29.

Automatic conversion script
Id: cif_fix_enum 1527 2010-12-29 10:47:43Z saulius 

The following automatic conversions were performed:

'_exptl_crystal_density_meas' value 'none' was changed to '?' - the
value is perceived as not measured.

Automatic conversion script
Id: cif_fix_values 3008 2015-01-20 13:52:24Z robertas 
;
_cod_original_sg_symbol_H-M P2(1)/n
_cod_database_code 7204731

loop_
_symmetry_equiv_pos_as_xyz
'x, y, z'
'-x+1/2, y+1/2, -z+1/2'
'-x, -y, -z'
'x-1/2, -y-1/2, z-1/2'

loop_
_atom_site_label
_atom_site_type_symbol
_atom_site_fract_x
_atom_site_fract_y
_atom_site_fract_z
_atom_site_U_iso_or_equiv
_atom_site_adp_type
_atom_site_occupancy
_atom_site_symmetry_multiplicity
_atom_site_calc_flag
_atom_site_refinement_flags
_atom_site_disorder_assembly
_atom_site_disorder_group
Cl10 Cl -0.23062(6) 0.42406(9) 0.44963(2) 0.02554(16) Uani 1 1 d . . .
Cl1 Cl 0.60574(7) -0.26192(12) 0.28156(3) 0.03584(18) Uani 1 1 d . . .
O3 O 0.3452(2) -0.6098(3) 0.29288(7) 0.0331(4) Uani 1 1 d . . .
N7 N 0.1456(2) 0.1225(3) 0.43500(8) 0.0252(4) Uani 1 1 d . . .
H7 H 0.0805 0.2541 0.4615 0.030 Uiso 1 1 calc R . .
C2 C 0.4058(3) -0.3977(4) 0.31187(9) 0.0236(4) Uani 1 1 d . . .
C6 C 0.3314(3) 0.1358(4) 0.43804(10) 0.0252(4) Uani 1 1 d . . .
H6 H 0.4090 0.2783 0.4709 0.030 Uiso 1 1 calc R . .
C9 C 0.1283(3) -0.2364(4) 0.35932(10) 0.0248(4) Uani 1 1 d . . .
H9 H 0.0478 -0.3873 0.3301 0.030 Uiso 1 1 calc R . .
C4 C 0.3205(3) -0.2174(4) 0.35849(9) 0.0186(4) Uani 1 1 d . . .
C8 C 0.0433(3) -0.0588(4) 0.39811(10) 0.0278(5) Uani 1 1 d . . .
H8 H -0.1060 -0.0661 0.3987 0.033 Uiso 1 1 calc R . .
C5 C 0.4236(3) -0.0332(4) 0.39910(9) 0.0223(4) Uani 1 1 d . . .
H5 H 0.5733 -0.0222 0.4002 0.027 Uiso 1 1 calc R . .

loop_
_atom_site_aniso_label
_atom_site_aniso_U_11
_atom_site_aniso_U_22
_atom_site_aniso_U_33
_atom_site_aniso_U_23
_atom_site_aniso_U_13
_atom_site_aniso_U_12
Cl10 0.0210(3) 0.0251(3) 0.0308(3) -0.0068(2) 0.00453(19) -0.00097(18)
Cl1 0.0296(3) 0.0477(3) 0.0328(3) -0.0004(2) 0.0141(2) 0.0060(2)
O3 0.0512(10) 0.0223(8) 0.0253(8) -0.0039(6) 0.0026(7) 0.0025(7)
N7 0.0320(9) 0.0218(8) 0.0237(8) 0.0033(7) 0.0118(7) 0.0060(7)
C2 0.0289(10) 0.0240(11) 0.0177(9) 0.0028(8) 0.0026(8) 0.0048(8)
C6 0.0324(11) 0.0221(10) 0.0211(10) -0.0009(8) 0.0038(8) -0.0008(8)
C9 0.0226(10) 0.0272(10) 0.0242(10) 0.0007(8) 0.0020(8) -0.0036(8)
C4 0.0221(9) 0.0168(9) 0.0172(9) 0.0031(7) 0.0031(7) 0.0011(7)
C8 0.0226(10) 0.0318(11) 0.0302(11) 0.0046(9) 0.0075(8) 0.0002(9)
C5 0.0214(9) 0.0237(10) 0.0218(10) -0.0002(8) 0.0024(7) -0.0009(8)

loop_
_atom_type_symbol
_atom_type_description
_atom_type_scat_dispersion_real
_atom_type_scat_dispersion_imag
_atom_type_scat_source
C C 0.0033 0.0016 'International Tables Vol C Tables 4.2.6.8 and 6.1.1.4'
H H 0.0000 0.0000 'International Tables Vol C Tables 4.2.6.8 and 6.1.1.4'
N N 0.0061 0.0033 'International Tables Vol C Tables 4.2.6.8 and 6.1.1.4'
O O 0.0106 0.0060 'International Tables Vol C Tables 4.2.6.8 and 6.1.1.4'
Cl Cl 0.1484 0.1585 'International Tables Vol C Tables 4.2.6.8 and 6.1.1.4'

loop_
_geom_angle_atom_site_label_1
_geom_angle_atom_site_label_2
_geom_angle_atom_site_label_3
_geom_angle
_geom_angle_site_symmetry_1
_geom_angle_site_symmetry_3
_geom_angle_publ_flag
C8 N7 C6 122.87(17) . . ?
C8 N7 H7 118.6 . . ?
C6 N7 H7 118.6 . . ?
O3 C2 C4 125.08(19) . . ?
O3 C2 Cl1 120.54(16) . . ?
C4 C2 Cl1 114.30(14) . . ?
N7 C6 C5 119.71(18) . . ?
N7 C6 H6 120.1 . . ?
C5 C6 H6 120.1 . . ?
C8 C9 C4 118.62(18) . . ?
C8 C9 H9 120.7 . . ?
C4 C9 H9 120.7 . . ?
C5 C4 C9 120.05(17) . . ?
C5 C4 C2 122.71(17) . . ?
C9 C4 C2 117.22(17) . . ?
N7 C8 C9 119.86(18) . . ?
N7 C8 H8 120.1 . . ?
C9 C8 H8 120.1 . . ?
C6 C5 C4 118.73(18) . . ?
C6 C5 H5 120.6 . . ?
C4 C5 H5 120.6 . . ?

loop_
_geom_bond_atom_site_label_1
_geom_bond_atom_site_label_2
_geom_bond_distance
_geom_bond_site_symmetry_2
_geom_bond_publ_flag
Cl1 C2 1.772(2) . ?
O3 C2 1.186(2) . ?
N7 C8 1.335(3) . ?
N7 C6 1.338(3) . ?
N7 H7 1.0000 . ?
C2 C4 1.490(3) . ?
C6 C5 1.379(3) . ?
C6 H6 1.0800 . ?
C9 C8 1.376(3) . ?
C9 C4 1.393(3) . ?
C9 H9 1.0800 . ?
C4 C5 1.386(3) . ?
C8 H8 1.0800 . ?
C5 H5 1.0800 . ?

loop_
_geom_torsion_atom_site_label_1
_geom_torsion_atom_site_label_2
_geom_torsion_atom_site_label_3
_geom_torsion_atom_site_label_4
_geom_torsion
_geom_torsion_site_symmetry_1
_geom_torsion_site_symmetry_2
_geom_torsion_site_symmetry_3
_geom_torsion_site_symmetry_4
_geom_torsion_publ_flag
C8 N7 C6 C5 3.6(3) . . . . ?
C8 C9 C4 C5 3.7(3) . . . . ?
C8 C9 C4 C2 -175.16(18) . . . . ?
O3 C2 C4 C5 153.91(19) . . . . ?
Cl1 C2 C4 C5 -29.5(2) . . . . ?
O3 C2 C4 C9 -27.2(3) . . . . ?
Cl1 C2 C4 C9 149.40(15) . . . . ?
C6 N7 C8 C9 -2.2(3) . . . . ?
C4 C9 C8 N7 -1.5(3) . . . . ?
N7 C6 C5 C4 -1.3(3) . . . . ?
C9 C4 C5 C6 -2.4(3) . . . . ?
C2 C4 C5 C6 176.46(17) . . . . ?

loop_
_cod_related_entry_id
_cod_related_entry_database
_cod_related_entry_code
1 ChemSpider 10625973
